data_7704190
loop_
_publ_author_name
'Lin, Yan'
'Ong, Yih Ching'
'Keller, Sarah'
'Karges, Johannes'
'Bouchene, Rafika'
'Manoury, Eric'
'Blacque, Olivier'
'M\"uller, Joachim'
'Anghel, Nicoleta'
'Hemphill, Andrew'
'H\"aberli, C\'ecile'
'Taki, Aya C.'
'Gasser, Robin B.'
'Cariou, Kevin'
'Keiser, Jennifer'
'Gasser, Gilles'

_publ_section_title
;
 Synthesis, characterization and antiparasitic activity of organometallic
 derivatives of the anthelmintic drug albendazole.
;
_journal_issue 20
_journal_name_full 'Dalton transactions (Cambridge, England : 2003)'
_journal_page_first 6616
_journal_page_last 6626
_journal_paper_doi 10.1039/d0dt01107j
_journal_volume 49
_journal_year 2020
_chemical_absolute_configuration ad
_chemical_formula_moiety 'C23 H25 Fe N3 O2 S'
_chemical_formula_sum 'C23 H25 Fe N3 O2 S'
_chemical_formula_weight 463.37
_space_group_crystal_system orthorhombic
_space_group_IT_number 19
_space_group_name_Hall 'P 2ac 2ab'
_space_group_name_H-M_alt 'P 21 21 21'
_atom_sites_solution_hydrogens mixed
_atom_sites_solution_primary dual
_audit_creation_date 2019-02-07
_audit_creation_method
;
Olex2 1.2
(compiled 2018.05.29 svn.r3508 for OlexSys, GUI svn.r5506)
;
_audit_update_record
;
2020-02-28 deposited with the CCDC.	2020-04-21 downloaded from the CCDC.
;
_cell_angle_alpha 90
_cell_angle_beta 90
_cell_angle_gamma 90
_cell_formula_units_Z 4
_cell_length_a 5.83485(14)
_cell_length_b 17.7768(6)
_cell_length_c 20.0446(5)
_cell_measurement_reflns_used 5414
_cell_measurement_temperature 160(1)
_cell_measurement_theta_max 77.0550
_cell_measurement_theta_min 4.9500
_cell_volume 2079.13(10)
_computing_cell_refinement 'CrysAlisPro 1.171.40.16c (Rigaku OD, 2018)'
_computing_data_collection 'CrysAlisPro 1.171.40.16c (Rigaku OD, 2018)'
_computing_data_reduction 'CrysAlisPro 1.171.40.16c (Rigaku OD, 2018)'
_computing_molecular_graphics 'Olex2 (Dolomanov et al., 2009)'
_computing_publication_material 'Olex2 (Dolomanov et al., 2009)'
_computing_structure_refinement 'ShelXL (Sheldrick, 2015b)'
_computing_structure_solution 'ShelXT (Sheldrick, 2015a)'
_diffrn_ambient_environment N~2~
_diffrn_ambient_temperature 160(1)
_diffrn_detector 'CCD plate'
_diffrn_detector_type 'Pilatus 200K'
_diffrn_measured_fraction_theta_full 1.000
_diffrn_measured_fraction_theta_max 0.999
_diffrn_measurement_details
;
List of Runs (angles in degrees, time in seconds):

  # Type    Start    End  Width  t~exp~   \w     \q     \k     \f   Frames
#--------------------------------------------------------------------------
  1  \w    -26.00  28.00   0.50    3.00    --  -51.31  19.00  30.00  108
  2  \w    -51.00 -11.00   0.50    6.00    --  -86.25  45.00  60.00   80
  3  \w    -26.00  28.00   0.50    3.00    --  -51.31  19.00-150.00  108
  4  \w    -35.00  -8.00   0.50    6.00    --  -86.25  30.00-180.00   54
  5  \w    -43.00  26.00   0.50    3.00    --  -51.31  38.00-180.00  138
  6  \w   -128.00 -42.00   0.50    3.00    --  -51.31 -41.00  72.00  172
  7  \w     96.00 178.00   0.50    6.00    --  107.75  45.00-180.00  164
  8  \w    135.00 164.00   0.50    6.00    --  107.75  61.00 -90.00   58
  9  \w    112.00 174.00   0.50    6.00    --  107.75  30.00   0.00  124
 10  \w     96.00 178.00   0.50    6.00    --  107.75  45.00-120.00  164
 11  \w     96.00 178.00   0.50    6.00    --  107.75  45.00 -30.00  164
 12  \w     98.00 178.00   0.50    6.00    --  107.75  15.00 -30.00  160
 13  \w     86.00 178.00   0.50    6.00    --  107.75  77.00  90.00  184
 14  \w     82.00 135.00   0.50    6.00    --  107.75 178.00   0.00  106
 15  \w     37.00  71.00   0.50    6.00    --  107.75 -61.00 -30.00   68
 16  \w     52.00 105.00   0.50    6.00    --  107.75 -77.00 -90.00  106
 17  \w     35.00 105.00   0.50    6.00    --  107.75 -77.00 -30.00  140
 18  \w     70.00 104.00   0.50    6.00    --  107.75 -77.00  30.00   68
 19  \w     37.00  71.00   0.50    6.00    --  107.75 -61.00 120.00   68
 20  \w     37.00  71.00   0.50    6.00    --  107.75 -61.00  30.00   68
 21  \w     37.00  71.00   0.50    6.00    --  107.75 -61.00 -90.00   68
 22  \w     42.00  71.00   0.50    6.00    --  107.75 -61.00-180.00   58
;
_diffrn_measurement_device 'four-circle diffractometer'
_diffrn_measurement_device_type 'XtaLAB Synergy, Dualflex, Pilatus 200K'
_diffrn_measurement_method '\w scans'
_diffrn_orient_matrix_type 'CrysAlisPro convention (1999,Acta A55,543-557)'
_diffrn_orient_matrix_UB_11 0.1177991000
_diffrn_orient_matrix_UB_12 -0.0655803000
_diffrn_orient_matrix_UB_13 -0.0366069000
_diffrn_orient_matrix_UB_21 -0.0721375000
_diffrn_orient_matrix_UB_22 0.0340084000
_diffrn_orient_matrix_UB_23 -0.0675321000
_diffrn_orient_matrix_UB_31 0.2251376000
_diffrn_orient_matrix_UB_32 0.0452537000
_diffrn_orient_matrix_UB_33 -0.0023348000
_diffrn_radiation_monochromator mirror
_diffrn_radiation_probe x-ray
_diffrn_radiation_type CuK\a
_diffrn_radiation_wavelength 1.54184
_diffrn_reflns_av_R_equivalents 0.0633
_diffrn_reflns_av_unetI/netI 0.0535
_diffrn_reflns_Laue_measured_fraction_full 1.000
_diffrn_reflns_Laue_measured_fraction_max 0.999
_diffrn_reflns_limit_h_max 7
_diffrn_reflns_limit_h_min -6
_diffrn_reflns_limit_k_max 22
_diffrn_reflns_limit_k_min -22
_diffrn_reflns_limit_l_max 23
_diffrn_reflns_limit_l_min -25
_diffrn_reflns_number 17347
_diffrn_reflns_point_group_measured_fraction_full 0.999
_diffrn_reflns_point_group_measured_fraction_max 0.998
_diffrn_reflns_theta_full 67.684
_diffrn_reflns_theta_max 74.489
_diffrn_reflns_theta_min 3.323
_diffrn_source 'micro-focus sealed X-ray tube'
_diffrn_source_type 'PhotonJet (Cu) X-ray Source'
_exptl_absorpt_coefficient_mu 6.961
_exptl_absorpt_correction_T_max 0.863
_exptl_absorpt_correction_T_min 0.558
_exptl_absorpt_correction_type analytical
_exptl_absorpt_process_details
;
CrysAlisPro 1.171.40.16c (Rigaku Oxford Diffraction, 2018)
Analytical numeric absorption correction using a multifaceted crystal
model based on expressions derived by R.C. Clark & J.S. Reid.
(Clark, R. C. & Reid, J. S. (1995). Acta Cryst. A51, 887-897)
Empirical absorption correction using spherical harmonics,
 implemented in SCALE3 ABSPACK scaling algorithm.
;
_exptl_crystal_colour yellow
_exptl_crystal_density_diffrn 1.480
_exptl_crystal_description plate
_exptl_crystal_F_000 968
_exptl_crystal_size_max 0.13
_exptl_crystal_size_mid 0.09
_exptl_crystal_size_min 0.02
_refine_diff_density_max 0.486
_refine_diff_density_min -0.445
_refine_diff_density_rms 0.063
_refine_ls_abs_structure_details
;
 Flack x determined using 1333 quotients [(I+)-(I-)]/[(I+)+(I-)]
 (Parsons, Flack and Wagner, Acta Cryst. B69 (2013) 249-259).
;
_refine_ls_abs_structure_Flack -0.011(5)
_refine_ls_extinction_method none
_refine_ls_goodness_of_fit_ref 1.037
_refine_ls_hydrogen_treatment mixed
_refine_ls_matrix_type full
_refine_ls_number_parameters 277
_refine_ls_number_reflns 4249
_refine_ls_number_restraints 0
_refine_ls_restrained_S_all 1.037
_refine_ls_R_factor_all 0.0558
_refine_ls_R_factor_gt 0.0485
_refine_ls_shift/su_max 0.000
_refine_ls_shift/su_mean 0.000
_refine_ls_structure_factor_coef Fsqd
_refine_ls_weighting_details 'w=1/[\s^2^(Fo^2^)+(0.0610P)^2^+1.5369P] where P=(Fo^2^+2Fc^2^)/3'
_refine_ls_weighting_scheme calc
_refine_ls_wR_factor_gt 0.1225
_refine_ls_wR_factor_ref 0.1265
_reflns_Friedel_coverage 0.722
_reflns_Friedel_fraction_full 0.999
_reflns_Friedel_fraction_max 0.997
_reflns_number_gt 3739
_reflns_number_total 4249
_reflns_threshold_expression 'I > 2\s(I)'
_cod_data_source_file d0dt01107j2.cif
_cod_data_source_block 3a
_cod_depositor_comments 'Adding full bibliography for 7704190--7704192.cif.'
_cod_original_cell_volume 2079.12(10)
_cod_database_code 7704190
_shelx_shelxl_version_number 2018/3
_shelx_space_group_comment
;
The symmetry employed for this shelxl refinement is uniquely defined
by the following loop, which should always be used as a source of
symmetry information in preference to the above space-group names.
They are only intended as comments.
;
_shelx_estimated_absorpt_t_max 0.873
_shelx_estimated_absorpt_t_min 0.465
_olex2_refinement_description
;
1. Fixed Uiso
 At 1.2 times of:
  All C(H) groups, All C(H,H) groups
 At 1.5 times of:
  All C(H,H,H) groups
2.a Secondary CH2 refined with riding coordinates:
 C11(H11A,H11B), C21(H21A,H21B), C22(H22A,H22B)
2.b Aromatic/amide H refined with riding coordinates:
 C1(H1), C2(H2), C3(H3), C4(H4), C5(H5), C7(H7), C8(H8), C9(H9), C10(H10),
 C17(H17), C18(H18), C20(H20)
2.c Idealised Me refined as rotating group:
 C13(H13A,H13B,H13C), C23(H23A,H23B,H23C)
;
_olex2_submission_special_instructions 'No special instructions were received'
_oxdiff_exptl_absorpt_empirical_details
;
Empirical correction (ABSPACK) includes:
- Absorption correction using spherical harmonics
- Frame scaling
- Detector area scaling
- B-factor correction
;
_oxdiff_exptl_absorpt_empirical_full_max 1.381
_oxdiff_exptl_absorpt_empirical_full_min 0.723

loop_
_space_group_symop_operation_xyz
'x, y, z'
'-x+1/2, -y, z+1/2'
'-x, y+1/2, -z+1/2'
'x+1/2, -y+1/2, -z'

loop_
_atom_site_label
_atom_site_type_symbol
_atom_site_fract_x
_atom_site_fract_y
_atom_site_fract_z
_atom_site_U_iso_or_equiv
_atom_site_adp_type
_atom_site_occupancy
_atom_site_site_symmetry_order
_atom_site_calc_flag
_atom_site_refinement_flags_posn
_atom_site_refinement_flags_adp
_atom_site_refinement_flags_occupancy
_atom_site_disorder_assembly
_atom_site_disorder_group
C1 C 0.8576(10) 0.1928(5) 0.9108(3) 0.067(2) Uani 1 1 d . . . . .
H1 H 1.012668 0.188319 0.896966 0.080 Uiso 1 1 calc R . . . .
C2 C 0.7267(12) 0.2588(4) 0.9096(3) 0.0528(15) Uani 1 1 d . . . . .
H2 H 0.777123 0.306707 0.894651 0.063 Uiso 1 1 calc R . . . .
C3 C 0.5047(10) 0.2414(3) 0.9347(3) 0.0435(13) Uani 1 1 d . . . . .
H3 H 0.381412 0.275771 0.939888 0.052 Uiso 1 1 calc R . . . .
C4 C 0.5000(11) 0.1640(3) 0.9507(3) 0.0451(13) Uani 1 1 d . . . . .
H4 H 0.372662 0.136999 0.967938 0.054 Uiso 1 1 calc R . . . .
C5 C 0.7202(15) 0.1339(4) 0.9362(3) 0.062(2) Uani 1 1 d . . . . .
H5 H 0.766692 0.083155 0.942460 0.075 Uiso 1 1 calc R . . . .
C6 C 0.5823(9) 0.2167(3) 0.7558(2) 0.0366(11) Uani 1 1 d . . . . .
C7 C 0.3502(9) 0.2074(3) 0.7790(3) 0.0412(12) Uani 1 1 d . . . . .
H7 H 0.237708 0.245926 0.781815 0.049 Uiso 1 1 calc R . . . .
C8 C 0.3185(10) 0.1307(4) 0.7969(3) 0.0452(13) Uani 1 1 d . . . . .
H8 H 0.181390 0.109151 0.813830 0.054 Uiso 1 1 calc R . . . .
C9 C 0.5287(10) 0.0918(4) 0.7851(3) 0.0454(13) Uani 1 1 d . . . . .
H9 H 0.556082 0.039838 0.792708 0.054 Uiso 1 1 calc R . . . .
C10 C 0.6904(10) 0.1448(3) 0.7597(2) 0.0397(12) Uani 1 1 d . . . . .
H10 H 0.844164 0.134045 0.747384 0.048 Uiso 1 1 calc R . . . .
C11 C 0.6884(10) 0.2885(3) 0.7312(2) 0.0414(12) Uani 1 1 d . . . . .
H11A H 0.611606 0.331803 0.752791 0.050 Uiso 1 1 calc R . . . .
H11B H 0.852297 0.289635 0.743939 0.050 Uiso 1 1 calc R . . . .
C12 C 0.8162(10) 0.2574(3) 0.6156(3) 0.0395(12) Uani 1 1 d . . . . .
C13 C 1.1422(10) 0.1801(4) 0.6127(3) 0.0508(14) Uani 1 1 d . . . . .
H13A H 1.207417 0.210149 0.576413 0.076 Uiso 1 1 calc GR . . . .
H13B H 1.059926 0.136884 0.593990 0.076 Uiso 1 1 calc GR . . . .
H13C H 1.265627 0.162164 0.641804 0.076 Uiso 1 1 calc GR . . . .
C14 C 0.4843(10) 0.3369(3) 0.6329(2) 0.0394(12) Uani 1 1 d . . . . .
C15 C 0.2486(10) 0.3888(3) 0.5610(3) 0.0405(12) Uani 1 1 d . . . . .
C16 C 0.1896(10) 0.4066(3) 0.6267(3) 0.0409(12) Uani 1 1 d . . . . .
C17 C -0.0012(10) 0.4520(4) 0.6375(3) 0.0472(13) Uani 1 1 d . . . . .
H17 H -0.048317 0.464267 0.681536 0.057 Uiso 1 1 calc R . . . .
C18 C -0.1219(10) 0.4790(3) 0.5826(3) 0.0463(13) Uani 1 1 d . . . . .
H18 H -0.251422 0.510463 0.589424 0.056 Uiso 1 1 calc R . . . .
C19 C -0.0562(11) 0.4608(3) 0.5177(3) 0.0451(13) Uani 1 1 d . . . . .
C20 C 0.1292(11) 0.4142(4) 0.5056(3) 0.0481(14) Uani 1 1 d . . . . .
H20 H 0.172380 0.400231 0.461596 0.058 Uiso 1 1 calc R . . . .
C21 C -0.0256(11) 0.5029(4) 0.3810(3) 0.0518(15) Uani 1 1 d . . . . .
H21A H 0.034365 0.451388 0.373777 0.062 Uiso 1 1 calc R . . . .
H21B H -0.113155 0.517190 0.340610 0.062 Uiso 1 1 calc R . . . .
C22 C 0.1735(14) 0.5556(4) 0.3883(4) 0.0606(17) Uani 1 1 d . . . . .
H22A H 0.259142 0.542581 0.429293 0.073 Uiso 1 1 calc R . . . .
H22B H 0.114851 0.607542 0.393439 0.073 Uiso 1 1 calc R . . . .
C23 C 0.3351(14) 0.5531(5) 0.3296(4) 0.068(2) Uani 1 1 d . . . . .
H23A H 0.248744 0.561068 0.288249 0.102 Uiso 1 1 calc GR . . . .
H23B H 0.410869 0.503944 0.328004 0.102 Uiso 1 1 calc GR . . . .
H23C H 0.450819 0.592719 0.334359 0.102 Uiso 1 1 calc GR . . . .
Fe1 Fe 0.57752(14) 0.17833(5) 0.85162(4) 0.0364(2) Uani 1 1 d . . . . .
N1 N 0.6678(8) 0.2954(3) 0.6578(2) 0.0377(9) Uani 1 1 d . . . . .
N2 N 0.4407(9) 0.3437(3) 0.5661(2) 0.0443(11) Uani 1 1 d . . . . .
N3 N 0.3436(8) 0.3736(3) 0.6708(2) 0.0413(10) Uani 1 1 d . . . . .
O1 O 0.9853(6) 0.2257(2) 0.65090(19) 0.0433(9) Uani 1 1 d . . . . .
O2 O 0.7967(7) 0.2524(2) 0.55588(17) 0.0472(9) Uani 1 1 d . . . . .
S1 S -0.2220(3) 0.50107(10) 0.45220(8) 0.0533(4) Uani 1 1 d . . . . .
H2A H 0.505(12) 0.314(4) 0.534(4) 0.06(2) Uiso 1 1 d . . . . .

loop_
_atom_site_aniso_label
_atom_site_aniso_U_11
_atom_site_aniso_U_22
_atom_site_aniso_U_33
_atom_site_aniso_U_23
_atom_site_aniso_U_13
_atom_site_aniso_U_12
C1 0.032(3) 0.137(7) 0.031(3) -0.020(4) -0.009(2) 0.011(4)
C2 0.055(4) 0.074(4) 0.029(3) -0.004(3) -0.004(2) -0.010(3)
C3 0.051(3) 0.050(3) 0.029(2) -0.005(2) -0.001(2) 0.006(2)
C4 0.060(3) 0.051(3) 0.024(2) 0.001(2) 0.002(2) 0.003(3)
C5 0.091(5) 0.072(4) 0.024(3) -0.002(3) -0.019(3) 0.037(4)
C6 0.036(2) 0.058(3) 0.0159(19) 0.0004(19) -0.003(2) 0.010(3)
C7 0.033(3) 0.065(3) 0.026(2) 0.001(2) -0.0065(19) 0.007(2)
C8 0.039(3) 0.067(4) 0.030(3) 0.005(2) -0.005(2) -0.003(3)
C9 0.051(3) 0.057(3) 0.028(2) -0.001(2) -0.004(2) -0.004(3)
C10 0.037(3) 0.058(3) 0.024(2) -0.006(2) -0.002(2) 0.008(2)
C11 0.041(3) 0.061(3) 0.022(2) -0.001(2) -0.006(2) 0.004(2)
C12 0.039(3) 0.047(3) 0.032(3) 0.001(2) 0.001(2) 0.001(2)
C13 0.043(3) 0.071(4) 0.038(3) -0.007(3) 0.001(2) 0.014(3)
C14 0.046(3) 0.045(3) 0.027(2) 0.000(2) -0.003(2) -0.001(2)
C15 0.039(3) 0.048(3) 0.034(3) -0.002(2) -0.004(2) 0.003(2)
C16 0.043(3) 0.050(3) 0.030(2) 0.000(2) 0.000(2) -0.002(3)
C17 0.047(3) 0.061(3) 0.033(3) 0.000(2) 0.002(2) 0.004(3)
C18 0.037(3) 0.055(3) 0.047(3) -0.003(2) -0.003(2) 0.004(2)
C19 0.041(3) 0.048(3) 0.047(3) -0.007(2) -0.010(3) 0.000(3)
C20 0.055(4) 0.057(3) 0.033(3) -0.008(2) -0.008(2) 0.007(3)
C21 0.053(4) 0.065(4) 0.037(3) -0.004(3) -0.008(3) 0.004(3)
C22 0.065(4) 0.059(4) 0.057(4) -0.006(3) -0.015(3) 0.004(3)
C23 0.060(4) 0.086(5) 0.059(4) 0.015(4) -0.014(3) -0.012(4)
Fe1 0.0328(4) 0.0569(5) 0.0197(3) 0.0000(3) -0.0022(3) 0.0084(4)
N1 0.039(2) 0.053(2) 0.0206(19) -0.0025(17) 0.0001(16) 0.0057(18)
N2 0.048(3) 0.057(3) 0.028(2) -0.0029(19) -0.004(2) 0.011(2)
N3 0.041(2) 0.052(3) 0.030(2) 0.0005(18) 0.0013(18) 0.002(2)
O1 0.0379(19) 0.063(2) 0.0287(16) -0.0027(17) -0.0005(16) 0.0087(16)
O2 0.053(2) 0.066(2) 0.0230(18) -0.0037(17) 0.0006(16) 0.007(2)
S1 0.0476(8) 0.0668(9) 0.0455(8) -0.0080(7) -0.0107(6) 0.0126(7)

loop_
_atom_type_symbol
_atom_type_description
_atom_type_scat_dispersion_real
_atom_type_scat_dispersion_imag
_atom_type_scat_source
C C 0.0181 0.0091 'International Tables Vol C Tables 4.2.6.8 and 6.1.1.4'
H H 0.0000 0.0000 'International Tables Vol C Tables 4.2.6.8 and 6.1.1.4'
Fe Fe -1.1336 3.1974 'International Tables Vol C Tables 4.2.6.8 and 6.1.1.4'
N N 0.0311 0.0180 'International Tables Vol C Tables 4.2.6.8 and 6.1.1.4'
O O 0.0492 0.0322 'International Tables Vol C Tables 4.2.6.8 and 6.1.1.4'
S S 0.3331 0.5567 'International Tables Vol C Tables 4.2.6.8 and 6.1.1.4'

loop_
_exptl_crystal_face_index_h
_exptl_crystal_face_index_k
_exptl_crystal_face_index_l
_exptl_crystal_face_perp_dist
0 1 0 0.0107
0 -1 0 0.0117
0 -2 5 0.0403
0 2 -5 0.0403
-2 -1 -5 0.0437
3 5 1 0.0559
2 5 -4 0.0358
-4 2 1 0.0714
4 -2 -1 0.0534
0 -5 -4 0.0293
0 5 4 0.0287

loop_
_geom_angle_atom_site_label_1
_geom_angle_atom_site_label_2
_geom_angle_atom_site_label_3
_geom_angle
_geom_angle_site_symmetry_1
_geom_angle_site_symmetry_3
_geom_angle_publ_flag
C2 C1 H1 125.7 . . ?
C2 C1 C5 108.5(6) . . ?
C2 C1 Fe1 70.0(3) . . ?
C5 C1 H1 125.7 . . ?
C5 C1 Fe1 70.2(4) . . ?
Fe1 C1 H1 125.7 . . ?
C1 C2 H2 126.0 . . ?
C1 C2 C3 107.9(6) . . ?
C1 C2 Fe1 69.8(4) . . ?
C3 C2 H2 126.0 . . ?
C3 C2 Fe1 70.2(4) . . ?
Fe1 C2 H2 125.6 . . ?
C2 C3 H3 126.0 . . ?
C2 C3 Fe1 69.1(3) . . ?
C4 C3 C2 108.0(6) . . ?
C4 C3 H3 126.0 . . ?
C4 C3 Fe1 69.9(3) . . ?
Fe1 C3 H3 126.6 . . ?
C3 C4 H4 126.2 . . ?
C3 C4 C5 107.6(6) . . ?
C3 C4 Fe1 69.9(3) . . ?
C5 C4 H4 126.2 . . ?
C5 C4 Fe1 69.5(3) . . ?
Fe1 C4 H4 126.0 . . ?
C1 C5 C4 107.9(6) . . ?
C1 C5 H5 126.1 . . ?
C1 C5 Fe1 69.3(3) . . ?
C4 C5 H5 126.1 . . ?
C4 C5 Fe1 69.9(3) . . ?
Fe1 C5 H5 126.3 . . ?
C7 C6 C11 126.2(5) . . ?
C7 C6 Fe1 69.2(3) . . ?
C10 C6 C7 107.2(5) . . ?
C10 C6 C11 126.6(5) . . ?
C10 C6 Fe1 69.8(3) . . ?
C11 C6 Fe1 126.8(3) . . ?
C6 C7 H7 125.9 . . ?
C6 C7 Fe1 69.4(3) . . ?
C8 C7 C6 108.3(5) . . ?
C8 C7 H7 125.9 . . ?
C8 C7 Fe1 70.2(3) . . ?
Fe1 C7 H7 126.2 . . ?
C7 C8 H8 125.9 . . ?
C7 C8 C9 108.1(5) . . ?
C7 C8 Fe1 69.1(3) . . ?
C9 C8 H8 125.9 . . ?
C9 C8 Fe1 69.9(3) . . ?
Fe1 C8 H8 126.6 . . ?
C8 C9 H9 126.1 . . ?
C8 C9 Fe1 69.4(3) . . ?
C10 C9 C8 107.9(5) . . ?
C10 C9 H9 126.1 . . ?
C10 C9 Fe1 69.3(3) . . ?
Fe1 C9 H9 126.8 . . ?
C6 C10 H10 125.7 . . ?
C6 C10 Fe1 69.2(3) . . ?
C9 C10 C6 108.6(5) . . ?
C9 C10 H10 125.7 . . ?
C9 C10 Fe1 70.0(3) . . ?
Fe1 C10 H10 126.6 . . ?
C6 C11 H11A 109.4 . . ?
C6 C11 H11B 109.4 . . ?
H11A C11 H11B 108.0 . . ?
N1 C11 C6 111.3(4) . . ?
N1 C11 H11A 109.4 . . ?
N1 C11 H11B 109.4 . . ?
O1 C12 N1 110.0(4) . . ?
O2 C12 N1 125.7(5) . . ?
O2 C12 O1 124.3(5) . . ?
H13A C13 H13B 109.5 . . ?
H13A C13 H13C 109.5 . . ?
H13B C13 H13C 109.5 . . ?
O1 C13 H13A 109.5 . . ?
O1 C13 H13B 109.5 . . ?
O1 C13 H13C 109.5 . . ?
N2 C14 N1 122.8(5) . . ?
N3 C14 N1 122.9(5) . . ?
N3 C14 N2 114.3(5) . . ?
C20 C15 C16 123.9(5) . . ?
N2 C15 C16 105.2(5) . . ?
N2 C15 C20 130.9(5) . . ?
C17 C16 C15 118.4(5) . . ?
N3 C16 C15 110.2(5) . . ?
N3 C16 C17 131.4(5) . . ?
C16 C17 H17 120.6 . . ?
C16 C17 C18 118.8(5) . . ?
C18 C17 H17 120.6 . . ?
C17 C18 H18 119.4 . . ?
C17 C18 C19 121.2(5) . . ?
C19 C18 H18 119.4 . . ?
C18 C19 S1 116.4(5) . . ?
C20 C19 C18 121.2(5) . . ?
C20 C19 S1 122.4(5) . . ?
C15 C20 H20 121.7 . . ?
C19 C20 C15 116.5(5) . . ?
C19 C20 H20 121.7 . . ?
H21A C21 H21B 107.5 . . ?
C22 C21 H21A 108.6 . . ?
C22 C21 H21B 108.6 . . ?
C22 C21 S1 114.8(5) . . ?
S1 C21 H21A 108.6 . . ?
S1 C21 H21B 108.6 . . ?
C21 C22 H22A 109.0 . . ?
C21 C22 H22B 109.0 . . ?
C21 C22 C23 112.9(6) . . ?
H22A C22 H22B 107.8 . . ?
C23 C22 H22A 109.0 . . ?
C23 C22 H22B 109.0 . . ?
C22 C23 H23A 109.5 . . ?
C22 C23 H23B 109.5 . . ?
C22 C23 H23C 109.5 . . ?
H23A C23 H23B 109.5 . . ?
H23A C23 H23C 109.5 . . ?
H23B C23 H23C 109.5 . . ?
C1 Fe1 C2 40.2(3) . . ?
C1 Fe1 C3 67.9(3) . . ?
C1 Fe1 C4 68.2(3) . . ?
C1 Fe1 C5 40.5(3) . . ?
C1 Fe1 C6 119.7(3) . . ?
C1 Fe1 C7 155.2(3) . . ?
C1 Fe1 C8 162.9(3) . . ?
C1 Fe1 C9 125.7(3) . . ?
C1 Fe1 C10 107.7(2) . . ?
C2 Fe1 C3 40.7(3) . . ?
C2 Fe1 C4 68.2(2) . . ?
C2 Fe1 C5 68.0(3) . . ?
C2 Fe1 C8 155.4(3) . . ?
C2 Fe1 C9 162.6(3) . . ?
C2 Fe1 C10 125.5(3) . . ?
C3 Fe1 C9 155.0(2) . . ?
C4 Fe1 C3 40.2(2) . . ?
C4 Fe1 C9 120.3(2) . . ?
C5 Fe1 C3 67.8(3) . . ?
C5 Fe1 C4 40.6(3) . . ?
C5 Fe1 C8 125.7(3) . . ?
C5 Fe1 C9 107.8(3) . . ?
C6 Fe1 C2 107.3(2) . . ?
C6 Fe1 C3 125.8(2) . . ?
C6 Fe1 C4 163.0(2) . . ?
C6 Fe1 C5 154.7(3) . . ?
C6 Fe1 C8 69.2(2) . . ?
C6 Fe1 C9 69.0(2) . . ?
C6 Fe1 C10 40.9(2) . . ?
C7 Fe1 C2 120.5(3) . . ?
C7 Fe1 C3 107.9(2) . . ?
C7 Fe1 C4 125.4(2) . . ?
C7 Fe1 C5 162.7(3) . . ?
C7 Fe1 C6 41.4(2) . . ?
C7 Fe1 C8 40.7(2) . . ?
C7 Fe1 C9 68.6(2) . . ?
C7 Fe1 C10 68.9(2) . . ?
C8 Fe1 C3 120.5(2) . . ?
C8 Fe1 C4 107.7(2) . . ?
C8 Fe1 C9 40.7(2) . . ?
C10 Fe1 C3 163.1(2) . . ?
C10 Fe1 C4 155.0(2) . . ?
C10 Fe1 C5 120.2(2) . . ?
C10 Fe1 C8 68.6(2) . . ?
C10 Fe1 C9 40.7(2) . . ?
C12 N1 C11 121.0(5) . . ?
C12 N1 C14 121.2(4) . . ?
C14 N1 C11 117.6(4) . . ?
C14 N2 C15 106.0(5) . . ?
C14 N2 H2A 124(5) . . ?
C15 N2 H2A 128(5) . . ?
C14 N3 C16 104.4(4) . . ?
C12 O1 C13 115.1(4) . . ?
C19 S1 C21 104.0(3) . . ?

loop_
_geom_bond_atom_site_label_1
_geom_bond_atom_site_label_2
_geom_bond_distance
_geom_bond_site_symmetry_2
_geom_bond_publ_flag
C1 H1 0.9500 . ?
C1 C2 1.400(11) . ?
C1 C5 1.413(12) . ?
C1 Fe1 2.036(6) . ?
C2 H2 0.9500 . ?
C2 C3 1.424(9) . ?
C2 Fe1 2.038(6) . ?
C3 H3 0.9500 . ?
C3 C4 1.412(8) . ?
C3 Fe1 2.052(5) . ?
C4 H4 0.9500 . ?
C4 C5 1.422(10) . ?
C4 Fe1 2.052(5) . ?
C5 H5 0.9500 . ?
C5 Fe1 2.047(6) . ?
C6 C7 1.441(8) . ?
C6 C10 1.427(8) . ?
C6 C11 1.501(8) . ?
C6 Fe1 2.038(5) . ?
C7 H7 0.9500 . ?
C7 C8 1.422(9) . ?
C7 Fe1 2.036(5) . ?
C8 H8 0.9500 . ?
C8 C9 1.428(9) . ?
C8 Fe1 2.050(6) . ?
C9 H9 0.9500 . ?
C9 C10 1.427(8) . ?
C9 Fe1 2.056(6) . ?
C10 H10 0.9500 . ?
C10 Fe1 2.046(5) . ?
C11 H11A 0.9900 . ?
C11 H11B 0.9900 . ?
C11 N1 1.482(6) . ?
C12 N1 1.387(7) . ?
C12 O1 1.339(7) . ?
C12 O2 1.205(6) . ?
C13 H13A 0.9800 . ?
C13 H13B 0.9800 . ?
C13 H13C 0.9800 . ?
C13 O1 1.443(7) . ?
C14 N1 1.393(7) . ?
C14 N2 1.367(7) . ?
C14 N3 1.296(7) . ?
C15 C16 1.396(7) . ?
C15 C20 1.387(8) . ?
C15 N2 1.382(7) . ?
C16 C17 1.392(8) . ?
C16 N3 1.391(7) . ?
C17 H17 0.9500 . ?
C17 C18 1.392(8) . ?
C18 H18 0.9500 . ?
C18 C19 1.394(8) . ?
C19 C20 1.384(9) . ?
C19 S1 1.781(6) . ?
C20 H20 0.9500 . ?
C21 H21A 0.9900 . ?
C21 H21B 0.9900 . ?
C21 C22 1.500(10) . ?
C21 S1 1.831(7) . ?
C22 H22A 0.9900 . ?
C22 H22B 0.9900 . ?
C22 C23 1.508(11) . ?
C23 H23A 0.9800 . ?
C23 H23B 0.9800 . ?
C23 H23C 0.9800 . ?
N2 H2A 0.91(8) . ?

loop_
_geom_hbond_atom_site_label_D
_geom_hbond_atom_site_label_H
_geom_hbond_atom_site_label_A
_geom_hbond_distance_DH
_geom_hbond_distance_HA
_geom_hbond_distance_DA
_geom_hbond_angle_DHA
_geom_hbond_site_symmetry_A
_geom_hbond_publ_flag
N2 H2A O2 0.91(8) 2.47(7) 3.100(6) 126(6) 4_456 yes

loop_
_geom_torsion_atom_site_label_1
_geom_torsion_atom_site_label_2
_geom_torsion_atom_site_label_3
_geom_torsion_atom_site_label_4
_geom_torsion
_geom_torsion_site_symmetry_1
_geom_torsion_site_symmetry_2
_geom_torsion_site_symmetry_3
_geom_torsion_site_symmetry_4
_geom_torsion_publ_flag
C1 C2 C3 C4 -0.6(6) . . . . ?
C1 C2 C3 Fe1 -59.9(4) . . . . ?
C2 C1 C5 C4 0.2(6) . . . . ?
C2 C1 C5 Fe1 59.7(4) . . . . ?
C2 C3 C4 C5 0.8(6) . . . . ?
C2 C3 C4 Fe1 -58.7(4) . . . . ?
C3 C4 C5 C1 -0.6(6) . . . . ?
C3 C4 C5 Fe1 -59.7(4) . . . . ?
C5 C1 C2 C3 0.3(6) . . . . ?
C5 C1 C2 Fe1 -59.8(4) . . . . ?
C6 C7 C8 C9 -0.1(6) . . . . ?
C6 C7 C8 Fe1 59.1(3) . . . . ?
C6 C11 N1 C12 -79.6(6) . . . . ?
C6 C11 N1 C14 95.7(6) . . . . ?
C7 C6 C10 C9 -0.2(5) . . . . ?
C7 C6 C10 Fe1 -59.4(3) . . . . ?
C7 C6 C11 N1 -93.0(6) . . . . ?
C7 C8 C9 C10 0.0(6) . . . . ?
C7 C8 C9 Fe1 58.7(4) . . . . ?
C8 C9 C10 C6 0.2(6) . . . . ?
C8 C9 C10 Fe1 58.9(4) . . . . ?
C10 C6 C7 C8 0.2(5) . . . . ?
C10 C6 C7 Fe1 59.8(3) . . . . ?
C10 C6 C11 N1 86.0(6) . . . . ?
C11 C6 C7 C8 179.3(5) . . . . ?
C11 C6 C7 Fe1 -121.1(5) . . . . ?
C11 C6 C10 C9 -179.3(5) . . . . ?
C11 C6 C10 Fe1 121.5(5) . . . . ?
C15 C16 C17 C18 -1.5(9) . . . . ?
C15 C16 N3 C14 -1.1(7) . . . . ?
C16 C15 C20 C19 1.1(9) . . . . ?
C16 C15 N2 C14 0.3(6) . . . . ?
C16 C17 C18 C19 0.7(9) . . . . ?
C17 C16 N3 C14 179.1(6) . . . . ?
C17 C18 C19 C20 1.1(10) . . . . ?
C17 C18 C19 S1 -178.6(5) . . . . ?
C18 C19 C20 C15 -1.9(9) . . . . ?
C18 C19 S1 C21 155.1(5) . . . . ?
C20 C15 C16 C17 0.6(9) . . . . ?
C20 C15 C16 N3 -179.2(6) . . . . ?
C20 C15 N2 C14 180.0(6) . . . . ?
C20 C19 S1 C21 -24.6(6) . . . . ?
C22 C21 S1 C19 -67.1(5) . . . . ?
Fe1 C1 C2 C3 60.1(4) . . . . ?
Fe1 C1 C5 C4 -59.5(4) . . . . ?
Fe1 C2 C3 C4 59.2(4) . . . . ?
Fe1 C3 C4 C5 59.5(4) . . . . ?
Fe1 C4 C5 C1 59.1(4) . . . . ?
Fe1 C6 C7 C8 -59.6(4) . . . . ?
Fe1 C6 C10 C9 59.2(4) . . . . ?
Fe1 C6 C11 N1 177.1(4) . . . . ?
Fe1 C7 C8 C9 -59.2(4) . . . . ?
Fe1 C8 C9 C10 -58.8(4) . . . . ?
Fe1 C9 C10 C6 -58.7(3) . . . . ?
N1 C12 O1 C13 175.9(5) . . . . ?
N1 C14 N2 C15 -179.6(5) . . . . ?
N1 C14 N3 C16 179.8(5) . . . . ?
N2 C14 N1 C11 -176.3(5) . . . . ?
N2 C14 N1 C12 -1.0(8) . . . . ?
N2 C14 N3 C16 1.4(7) . . . . ?
N2 C15 C16 C17 -179.7(5) . . . . ?
N2 C15 C16 N3 0.5(7) . . . . ?
N2 C15 C20 C19 -178.5(6) . . . . ?
N3 C14 N1 C11 5.3(8) . . . . ?
N3 C14 N1 C12 -179.4(5) . . . . ?
N3 C14 N2 C15 -1.1(7) . . . . ?
N3 C16 C17 C18 178.3(6) . . . . ?
O1 C12 N1 C11 -8.5(7) . . . . ?
O1 C12 N1 C14 176.3(5) . . . . ?
O2 C12 N1 C11 170.7(6) . . . . ?
O2 C12 N1 C14 -4.5(9) . . . . ?
O2 C12 O1 C13 -3.3(8) . . . . ?
S1 C19 C20 C15 177.7(5) . . . . ?
S1 C21 C22 C23 177.9(5) . . . . ?
